data_7046548
loop_
_publ_author_name
'Rungthanaphatsophon, Pokpong'
'Barnes, Charles L.'
'Kelley, Steven P.'
'Walensky, Justin R.'

_publ_section_title
;
 Four-electron reduction chemistry using a uranium(iii) phosphido complex.
;
_journal_issue 25
_journal_name_full 'Dalton transactions (Cambridge, England : 2003)'
_journal_page_first 8189
_journal_page_last 8192
_journal_paper_doi 10.1039/c8dt01406j
_journal_volume 47
_journal_year 2018
_chemical_formula_moiety 'C36 H58 O P Si U'
_chemical_formula_sum 'C36 H58 O P Si U'
_chemical_formula_weight 803.91
_space_group_crystal_system monoclinic
_space_group_IT_number 14
_space_group_name_Hall '-P 2yn'
_space_group_name_H-M_alt 'P 1 21/n 1'
_symmetry_space_group_name_Hall '-P 2yn'
_symmetry_space_group_name_H-M 'P 1 21/n 1'
_atom_sites_solution_hydrogens geom
_audit_creation_method SHELXL-2014/7
_audit_update_record
;
2018-03-09 deposited with the CCDC.
2018-05-21 downloaded from the CCDC.
;
_cell_angle_alpha 90
_cell_angle_beta 97.346(2)
_cell_angle_gamma 90
_cell_formula_units_Z 4
_cell_length_a 9.6794(5)
_cell_length_b 20.3019(12)
_cell_length_c 18.3009(11)
_cell_measurement_reflns_used 9866
_cell_measurement_temperature 150(2)
_cell_measurement_theta_max 28.3
_cell_measurement_theta_min 2.3
_cell_volume 3566.8(4)
_computing_cell_refinement 'SAINT (Bruker, 1998)'
_computing_data_collection 'SMART (Bruker, 1998)'
_computing_data_reduction 'SAINT (Bruker, 1998)'
_computing_molecular_graphics 'ORTEP-III (Burnett & Johnson, 1996)'
_computing_publication_material 'CIFTAB (Sheldrick, 1997)'
_computing_structure_refinement 'SHELXL-97 (Sheldrick, 1997)'
_computing_structure_solution 'SHELXS-97 (Sheldrick, 1997)'
_diffrn_ambient_temperature 150(2)
_diffrn_measured_fraction_theta_full 0.999
_diffrn_measured_fraction_theta_max 0.997
_diffrn_measurement_device_type 'Bruker VENTURE CMOS area detector'
_diffrn_measurement_method 'shutterless omega and phi scans'
_diffrn_radiation_type MoK\a
_diffrn_radiation_wavelength 0.71073
_diffrn_reflns_av_R_equivalents 0.0469
_diffrn_reflns_av_unetI/netI 0.0303
_diffrn_reflns_Laue_measured_fraction_full 0.999
_diffrn_reflns_Laue_measured_fraction_max 0.997
_diffrn_reflns_limit_h_max 12
_diffrn_reflns_limit_h_min -12
_diffrn_reflns_limit_k_max 27
_diffrn_reflns_limit_k_min -27
_diffrn_reflns_limit_l_max 24
_diffrn_reflns_limit_l_min -24
_diffrn_reflns_number 74141
_diffrn_reflns_point_group_measured_fraction_full 0.999
_diffrn_reflns_point_group_measured_fraction_max 0.997
_diffrn_reflns_theta_full 25.242
_diffrn_reflns_theta_max 28.368
_diffrn_reflns_theta_min 2.347
_diffrn_source 'Incoatec IMuS microfocus Mo tube'
_diffrn_standards_decay_% 0.0
_exptl_absorpt_coefficient_mu 4.654
_exptl_absorpt_correction_T_max 0.80
_exptl_absorpt_correction_T_min 0.58
_exptl_absorpt_correction_type multi-scan
_exptl_absorpt_process_details
;
 Data were corrected for decay and absorption using the program SADABS 
 (Sheldrick, G. M. (2003). SADABS. Version 2.10. University of
 G\"ottingen, Germany).
;
_exptl_crystal_colour Red
_exptl_crystal_density_diffrn 1.497
_exptl_crystal_description Needle
_exptl_crystal_F_000 1612
_exptl_crystal_size_max 0.250
_exptl_crystal_size_mid 0.050
_exptl_crystal_size_min 0.050
_refine_diff_density_max 1.076
_refine_diff_density_min -0.633
_refine_diff_density_rms 0.119
_refine_ls_extinction_method none
_refine_ls_goodness_of_fit_ref 1.094
_refine_ls_hydrogen_treatment constr
_refine_ls_matrix_type full
_refine_ls_number_parameters 377
_refine_ls_number_reflns 8893
_refine_ls_number_restraints 0
_refine_ls_restrained_S_all 1.094
_refine_ls_R_factor_all 0.0425
_refine_ls_R_factor_gt 0.0282
_refine_ls_shift/su_max 0.004
_refine_ls_shift/su_mean 0.000
_refine_ls_structure_factor_coef Fsqd
_refine_ls_weighting_details 'w=1/[\s^2^(Fo^2^)+(0.0028P)^2^+8.3740P] where P=(Fo^2^+2Fc^2^)/3'
_refine_ls_weighting_scheme calc
_refine_ls_wR_factor_gt 0.0465
_refine_ls_wR_factor_ref 0.0505
_reflns_Friedel_coverage 0.000
_reflns_number_gt 7381
_reflns_number_total 8893
_reflns_threshold_expression 'I > 2\s(I)'
_cod_data_source_file c8dt01406j2.cif
_cod_data_source_block PR4115A
_cod_depositor_comments 'Adding full bibliography for 7046548--7046550.cif.'
_cod_database_code 7046548
_shelx_shelxl_version_number 2014/7
_shelx_space_group_comment
;
The symmetry employed for this shelxl refinement is uniquely defined
by the following loop, which should always be used as a source of
symmetry information in preference to the above space-group names.
They are only intended as comments.
;
_shelx_estimated_absorpt_t_min 0.389
_shelx_estimated_absorpt_t_max 0.801

loop_
_space_group_symop_operation_xyz
'x, y, z'
'-x+1/2, y+1/2, -z+1/2'
'-x, -y, -z'
'x-1/2, -y-1/2, z-1/2'

loop_
_atom_site_label
_atom_site_type_symbol
_atom_site_fract_x
_atom_site_fract_y
_atom_site_fract_z
_atom_site_U_iso_or_equiv
_atom_site_adp_type
_atom_site_occupancy
_atom_site_site_symmetry_order
_atom_site_calc_flag
_atom_site_refinement_flags_posn
_atom_site_refinement_flags_adp
U1 U 0.44482(2) 0.21417(2) 0.64225(2) 0.01665(3) Uani 1 1 d . .
P1 P 0.38364(9) 0.34241(4) 0.69873(5) 0.02421(18) Uani 1 1 d . .
Si1 Si 0.40876(11) 0.37591(5) 0.81454(5) 0.0310(2) Uani 1 1 d . .
O1 O 0.2684(2) 0.16970(11) 0.71924(13) 0.0270(5) Uani 1 1 d . .
C1 C 0.3667(3) 0.26367(15) 0.50118(17) 0.0204(7) Uani 1 1 d . .
C32 C 0.4244(5) 0.30125(19) 0.8762(2) 0.0445(10) Uani 1 1 d . .
H32A H 0.3791 0.3101 0.9201 0.067 Uiso 1 1 calc R U
H32B H 0.5231 0.2912 0.8910 0.067 Uiso 1 1 calc R U
H32C H 0.3792 0.2636 0.8495 0.067 Uiso 1 1 calc R U
C33 C 0.1471(4) 0.20447(18) 0.7405(2) 0.0347(8) Uani 1 1 d . .
H33A H 0.0873 0.2211 0.6965 0.042 Uiso 1 1 calc R U
H33B H 0.1767 0.2421 0.7732 0.042 Uiso 1 1 calc R U
C34 C 0.0701(4) 0.1540(2) 0.7805(2) 0.0386(9) Uani 1 1 d . .
H34A H -0.0313 0.1628 0.7739 0.046 Uiso 1 1 calc R U
H34B H 0.1046 0.1534 0.8338 0.046 Uiso 1 1 calc R U
C35 C 0.1024(4) 0.08994(19) 0.7441(2) 0.0387(9) Uani 1 1 d . .
H35A H 0.0915 0.0518 0.7766 0.046 Uiso 1 1 calc R U
H35B H 0.0420 0.0837 0.6967 0.046 Uiso 1 1 calc R U
C36 C 0.2527(4) 0.09934(17) 0.7323(2) 0.0357(9) Uani 1 1 d . .
H36A H 0.3158 0.0852 0.7764 0.043 Uiso 1 1 calc R U
H36B H 0.2744 0.0735 0.6894 0.043 Uiso 1 1 calc R U
C2 C 0.2399(3) 0.24490(15) 0.52634(16) 0.0174(6) Uani 1 1 d . .
C3 C 0.2381(3) 0.17540(16) 0.53115(17) 0.0214(7) Uani 1 1 d . .
C4 C 0.3624(3) 0.15103(16) 0.50804(18) 0.0240(7) Uani 1 1 d . .
C5 C 0.4421(3) 0.20548(17) 0.48912(16) 0.0231(7) Uani 1 1 d . .
C6 C 0.4097(4) 0.33176(17) 0.48079(19) 0.0284(8) Uani 1 1 d . .
H6A H 0.3942 0.3368 0.4271 0.043 Uiso 1 1 calc R U
H6B H 0.5087 0.3383 0.4984 0.043 Uiso 1 1 calc R U
H6C H 0.3543 0.3645 0.5036 0.043 Uiso 1 1 calc R U
C7 C 0.1216(3) 0.29022(17) 0.53720(17) 0.0242(7) Uani 1 1 d . .
H7A H 0.1541 0.3360 0.5379 0.036 Uiso 1 1 calc R U
H7B H 0.0875 0.2800 0.5841 0.036 Uiso 1 1 calc R U
H7C H 0.0460 0.2843 0.4967 0.036 Uiso 1 1 calc R U
C8 C 0.1174(4) 0.13396(18) 0.5484(2) 0.0314(8) Uani 1 1 d . .
H8A H 0.0567 0.1240 0.5027 0.047 Uiso 1 1 calc R U
H8B H 0.0645 0.1581 0.5819 0.047 Uiso 1 1 calc R U
H8C H 0.1525 0.0928 0.5718 0.047 Uiso 1 1 calc R U
C9 C 0.3911(4) 0.07872(17) 0.4957(2) 0.0394(10) Uani 1 1 d . .
H9A H 0.4137 0.0567 0.5434 0.059 Uiso 1 1 calc R U
H9B H 0.4698 0.0745 0.4672 0.059 Uiso 1 1 calc R U
H9C H 0.3084 0.0582 0.4685 0.059 Uiso 1 1 calc R U
C10 C 0.5676(4) 0.2044(2) 0.44836(19) 0.0362(9) Uani 1 1 d . .
H10A H 0.6056 0.1596 0.4491 0.054 Uiso 1 1 calc R U
H10B H 0.6385 0.2345 0.4722 0.054 Uiso 1 1 calc R U
H10C H 0.5404 0.2182 0.3973 0.054 Uiso 1 1 calc R U
C11 C 0.7296(3) 0.20987(17) 0.66491(19) 0.0278(7) Uani 1 1 d . .
C12 C 0.6939(3) 0.14394(17) 0.64436(19) 0.0270(7) Uani 1 1 d . .
C13 C 0.6320(3) 0.11526(17) 0.7026(2) 0.0291(8) Uani 1 1 d . .
C14 C 0.6336(3) 0.16240(17) 0.76015(19) 0.0290(8) Uani 1 1 d . .
C15 C 0.6948(3) 0.22062(17) 0.73670(19) 0.0283(7) Uani 1 1 d . .
C16 C 0.7969(4) 0.25993(19) 0.6202(2) 0.0393(10) Uani 1 1 d . .
H16A H 0.7287 0.2939 0.6027 0.059 Uiso 1 1 calc R U
H16B H 0.8300 0.2382 0.5779 0.059 Uiso 1 1 calc R U
H16C H 0.8758 0.2803 0.6509 0.059 Uiso 1 1 calc R U
C17 C 0.7425(4) 0.10524(19) 0.5817(2) 0.0369(9) Uani 1 1 d . .
H17A H 0.8220 0.0776 0.6008 0.055 Uiso 1 1 calc R U
H17B H 0.7705 0.1358 0.5448 0.055 Uiso 1 1 calc R U
H17C H 0.6664 0.0773 0.5590 0.055 Uiso 1 1 calc R U
C18 C 0.5957(4) 0.04354(17) 0.7077(2) 0.0381(9) Uani 1 1 d . .
H18A H 0.5420 0.0294 0.6613 0.057 Uiso 1 1 calc R U
H18B H 0.5400 0.0370 0.7482 0.057 Uiso 1 1 calc R U
H18C H 0.6814 0.0175 0.7168 0.057 Uiso 1 1 calc R U
C19 C 0.5950(4) 0.1486(2) 0.8356(2) 0.0449(10) Uani 1 1 d . .
H19A H 0.6422 0.1802 0.8709 0.067 Uiso 1 1 calc R U
H19B H 0.6237 0.1037 0.8505 0.067 Uiso 1 1 calc R U
H19C H 0.4940 0.1528 0.8348 0.067 Uiso 1 1 calc R U
C20 C 0.7385(4) 0.28047(19) 0.7829(2) 0.0410(9) Uani 1 1 d . .
H20A H 0.8400 0.2849 0.7879 0.061 Uiso 1 1 calc R U
H20B H 0.7086 0.2755 0.8317 0.061 Uiso 1 1 calc R U
H20C H 0.6951 0.3199 0.7589 0.061 Uiso 1 1 calc R U
C21 C 0.3236(3) 0.41934(14) 0.64928(16) 0.0190(6) Uani 1 1 d . .
C22 C 0.4190(3) 0.45965(15) 0.61770(17) 0.0222(7) Uani 1 1 d . .
C23 C 0.3718(3) 0.51535(16) 0.57755(17) 0.0240(7) Uani 1 1 d . .
H23 H 0.4371 0.5418 0.5563 0.029 Uiso 1 1 calc R U
C24 C 0.2323(4) 0.53351(16) 0.56754(18) 0.0267(7) Uani 1 1 d . .
C25 C 0.1394(3) 0.49408(15) 0.59963(17) 0.0235(7) Uani 1 1 d . .
H25 H 0.0437 0.5059 0.5938 0.028 Uiso 1 1 calc R U
C26 C 0.1819(3) 0.43772(15) 0.64018(17) 0.0230(7) Uani 1 1 d . .
C27 C 0.5737(3) 0.44608(18) 0.6278(2) 0.0310(8) Uani 1 1 d . .
H27A H 0.6213 0.4799 0.6021 0.046 Uiso 1 1 calc R U
H27B H 0.5911 0.4027 0.6075 0.046 Uiso 1 1 calc R U
H27C H 0.6090 0.4469 0.6804 0.046 Uiso 1 1 calc R U
C28 C 0.1816(4) 0.59445(18) 0.5248(2) 0.0363(9) Uani 1 1 d . .
H28A H 0.0797 0.5937 0.5151 0.055 Uiso 1 1 calc R U
H28B H 0.2206 0.5954 0.4780 0.055 Uiso 1 1 calc R U
H28C H 0.2116 0.6337 0.5537 0.055 Uiso 1 1 calc R U
C29 C 0.0689(4) 0.39993(16) 0.67225(19) 0.0287(8) Uani 1 1 d . .
H29A H 0.0343 0.4263 0.7109 0.043 Uiso 1 1 calc R U
H29B H 0.1072 0.3584 0.6934 0.043 Uiso 1 1 calc R U
H29C H -0.0078 0.3906 0.6333 0.043 Uiso 1 1 calc R U
C30 C 0.2555(5) 0.4249(2) 0.8377(2) 0.0444(10) Uani 1 1 d . .
H30A H 0.2770 0.4436 0.8872 0.067 Uiso 1 1 calc R U
H30B H 0.1740 0.3960 0.8362 0.067 Uiso 1 1 calc R U
H30C H 0.2355 0.4605 0.8018 0.067 Uiso 1 1 calc R U
C31 C 0.5630(4) 0.4314(2) 0.8408(2) 0.0443(10) Uani 1 1 d . .
H31A H 0.5617 0.4673 0.8050 0.066 Uiso 1 1 calc R U
H31B H 0.6492 0.4060 0.8410 0.066 Uiso 1 1 calc R U
H31C H 0.5585 0.4496 0.8900 0.066 Uiso 1 1 calc R U

loop_
_atom_site_aniso_label
_atom_site_aniso_U_11
_atom_site_aniso_U_22
_atom_site_aniso_U_33
_atom_site_aniso_U_23
_atom_site_aniso_U_13
_atom_site_aniso_U_12
U1 0.01528(5) 0.01586(5) 0.01851(6) 0.00163(5) 0.00098(4) 0.00107(5)
P1 0.0334(5) 0.0167(4) 0.0217(4) 0.0016(3) 0.0005(4) 0.0033(3)
Si1 0.0435(6) 0.0245(5) 0.0241(5) 0.0017(4) 0.0004(4) -0.0020(4)
O1 0.0270(13) 0.0235(12) 0.0317(13) 0.0074(10) 0.0081(10) 0.0005(10)
C1 0.0237(17) 0.0219(15) 0.0150(15) 0.0003(12) 0.0010(12) -0.0010(13)
C32 0.058(3) 0.039(2) 0.034(2) 0.0120(18) -0.0035(19) -0.0016(19)
C33 0.0313(19) 0.031(2) 0.044(2) 0.0032(17) 0.0120(16) 0.0064(16)
C34 0.030(2) 0.047(2) 0.040(2) 0.0143(19) 0.0100(17) -0.0002(17)
C35 0.044(2) 0.039(2) 0.033(2) 0.0123(17) 0.0034(17) -0.0145(18)
C36 0.047(2) 0.0237(18) 0.037(2) 0.0091(16) 0.0077(18) 0.0026(16)
C2 0.0193(15) 0.0195(15) 0.0125(14) 0.0000(12) -0.0011(11) 0.0007(12)
C3 0.0207(16) 0.0241(17) 0.0181(16) 0.0002(13) -0.0024(12) 0.0000(13)
C4 0.0268(17) 0.0196(16) 0.0243(17) -0.0059(13) -0.0023(13) 0.0047(13)
C5 0.0206(15) 0.0315(19) 0.0171(15) -0.0040(14) 0.0018(12) 0.0064(14)
C6 0.0299(19) 0.0302(19) 0.0252(18) 0.0048(15) 0.0039(14) -0.0062(15)
C7 0.0201(15) 0.0283(17) 0.0234(16) -0.0028(15) -0.0011(12) 0.0040(14)
C8 0.0301(19) 0.032(2) 0.0305(19) 0.0018(16) -0.0037(15) -0.0124(16)
C9 0.042(2) 0.0250(19) 0.048(2) -0.0128(17) -0.0070(18) 0.0096(16)
C10 0.0294(19) 0.052(2) 0.0294(19) -0.0025(18) 0.0105(15) 0.0086(17)
C11 0.0119(14) 0.0277(17) 0.043(2) 0.0078(17) -0.0006(13) 0.0022(14)
C12 0.0177(16) 0.0255(17) 0.037(2) 0.0065(15) 0.0016(14) 0.0069(13)
C13 0.0227(17) 0.0239(17) 0.039(2) 0.0090(15) -0.0044(15) 0.0056(14)
C14 0.0235(18) 0.0306(19) 0.0296(19) 0.0075(15) -0.0092(14) 0.0034(14)
C15 0.0187(16) 0.0268(18) 0.0356(19) 0.0007(16) -0.0107(13) 0.0023(14)
C16 0.0210(18) 0.037(2) 0.061(3) 0.0096(19) 0.0096(18) -0.0031(16)
C17 0.0243(19) 0.039(2) 0.048(2) -0.0001(18) 0.0057(16) 0.0099(16)
C18 0.036(2) 0.0248(19) 0.053(3) 0.0116(18) 0.0037(18) 0.0026(16)
C19 0.051(3) 0.049(3) 0.033(2) 0.0096(19) -0.0046(18) -0.003(2)
C20 0.031(2) 0.037(2) 0.049(2) -0.004(2) -0.0140(17) -0.0020(17)
C21 0.0254(17) 0.0144(14) 0.0166(15) -0.0012(12) 0.0002(12) 0.0017(12)
C22 0.0271(17) 0.0210(16) 0.0179(15) -0.0025(13) 0.0005(13) 0.0015(13)
C23 0.0314(18) 0.0217(16) 0.0192(16) 0.0018(13) 0.0047(13) -0.0029(14)
C24 0.040(2) 0.0196(16) 0.0196(16) 0.0001(13) 0.0007(14) 0.0052(14)
C25 0.0258(17) 0.0198(16) 0.0240(17) -0.0041(13) -0.0003(13) 0.0051(13)
C26 0.0287(18) 0.0185(15) 0.0219(16) -0.0077(13) 0.0029(13) -0.0008(13)
C27 0.0265(18) 0.034(2) 0.033(2) 0.0017(16) 0.0033(15) 0.0005(15)
C28 0.043(2) 0.0285(19) 0.037(2) 0.0111(16) 0.0026(17) 0.0078(17)
C29 0.0322(19) 0.0229(17) 0.0318(19) -0.0018(15) 0.0077(15) -0.0009(14)
C30 0.062(3) 0.038(2) 0.034(2) -0.0035(18) 0.0100(19) 0.003(2)
C31 0.059(3) 0.035(2) 0.037(2) -0.0058(18) -0.004(2) -0.010(2)

loop_
_atom_type_symbol
_atom_type_description
_atom_type_scat_dispersion_real
_atom_type_scat_dispersion_imag
_atom_type_scat_source
C C 0.0033 0.0016 'International Tables Vol C Tables 4.2.6.8 and 6.1.1.4'
H H 0.0000 0.0000 'International Tables Vol C Tables 4.2.6.8 and 6.1.1.4'
O O 0.0106 0.0060 'International Tables Vol C Tables 4.2.6.8 and 6.1.1.4'
P P 0.1023 0.0942 'International Tables Vol C Tables 4.2.6.8 and 6.1.1.4'
Si Si 0.0817 0.0704 'International Tables Vol C Tables 4.2.6.8 and 6.1.1.4'
U U -9.6767 9.6646 'International Tables Vol C Tables 4.2.6.8 and 6.1.1.4'

loop_
_geom_angle_atom_site_label_1
_geom_angle_atom_site_label_2
_geom_angle_atom_site_label_3
_geom_angle
O1 U1 C11 130.27(9)
O1 U1 C3 80.29(9)
C11 U1 C3 135.99(10)
O1 U1 C1 121.71(8)
C11 U1 C1 107.52(10)
C3 U1 C1 48.59(9)
O1 U1 C2 92.21(8)
C11 U1 C2 136.78(10)
C3 U1 C2 29.46(9)
C1 U1 C2 29.50(9)
O1 U1 C15 105.47(9)
C11 U1 C15 29.64(10)
C3 U1 C15 162.33(10)
C1 U1 C15 131.96(10)
C2 U1 C15 159.78(10)
O1 U1 C4 100.94(9)
C11 U1 C4 106.69(10)
C3 U1 C4 29.41(9)
C1 U1 C4 48.50(9)
C2 U1 C4 48.52(9)
C15 U1 C4 133.88(10)
O1 U1 C12 117.06(9)
C11 U1 C12 29.73(10)
C3 U1 C12 113.86(10)
C1 U1 C12 109.16(10)
C2 U1 C12 130.83(10)
C15 U1 C12 48.54(10)
C4 U1 C12 85.81(10)
O1 U1 C5 128.06(9)
C11 U1 C5 91.72(10)
C3 U1 C5 48.46(9)
C1 U1 C5 29.45(9)
C2 U1 C5 48.54(9)
C15 U1 C5 121.23(10)
C4 U1 C5 29.29(10)
C12 U1 C5 83.09(10)
O1 U1 C13 88.47(9)
C11 U1 C13 48.43(10)
C3 U1 C13 116.72(10)
C1 U1 C13 134.59(10)
C2 U1 C13 144.50(10)
C15 U1 C13 48.02(10)
C4 U1 C13 96.55(10)
C12 U1 C13 29.08(10)
C5 U1 C13 105.61(10)
O1 U1 C14 81.88(9)
C11 U1 C14 48.41(10)
C3 U1 C14 141.56(10)
C1 U1 C14 155.36(10)
C2 U1 C14 170.75(10)
C15 U1 C14 29.03(10)
C4 U1 C14 125.49(10)
C12 U1 C14 48.10(10)
C5 U1 C14 131.13(10)
C13 U1 C14 29.00(10)
O1 U1 P1 86.46(5)
C11 U1 P1 102.89(8)
C3 U1 P1 110.83(7)
C1 U1 P1 87.86(7)
C2 U1 P1 84.95(6)
C15 U1 P1 86.41(7)
C4 U1 P1 132.76(7)
C12 U1 P1 132.06(7)
C5 U1 P1 115.96(7)
C13 U1 P1 130.48(8)
C14 U1 P1 101.70(8)
C21 P1 Si1 101.38(10)
C21 P1 U1 130.38(10)
Si1 P1 U1 128.16(4)
C30 Si1 C31 104.47(19)
C30 Si1 C32 107.2(2)
C31 Si1 C32 109.15(19)
C30 Si1 P1 112.72(14)
C31 Si1 P1 114.52(14)
C32 Si1 P1 108.50(14)
C36 O1 C33 108.9(3)
C36 O1 U1 122.4(2)
C33 O1 U1 126.89(19)
C2 C1 C5 108.1(3)
C2 C1 C6 127.3(3)
C5 C1 C6 124.2(3)
C2 C1 U1 75.25(17)
C5 C1 U1 76.10(17)
C6 C1 U1 120.7(2)
Si1 C32 H32A 109.5
Si1 C32 H32B 109.5
H32A C32 H32B 109.5
Si1 C32 H32C 109.5
H32A C32 H32C 109.5
H32B C32 H32C 109.5
O1 C33 C34 105.3(3)
O1 C33 H33A 110.7
C34 C33 H33A 110.7
O1 C33 H33B 110.7
C34 C33 H33B 110.7
H33A C33 H33B 108.8
C33 C34 C35 103.1(3)
C33 C34 H34A 111.1
C35 C34 H34A 111.1
C33 C34 H34B 111.1
C35 C34 H34B 111.1
H34A C34 H34B 109.1
C36 C35 C34 102.2(3)
C36 C35 H35A 111.3
C34 C35 H35A 111.3
C36 C35 H35B 111.3
C34 C35 H35B 111.3
H35A C35 H35B 109.2
O1 C36 C35 105.6(3)
O1 C36 H36A 110.6
C35 C36 H36A 110.6
O1 C36 H36B 110.6
C35 C36 H36B 110.6
H36A C36 H36B 108.7
C3 C2 C1 107.8(3)
C3 C2 C7 126.0(3)
C1 C2 C7 125.8(3)
C3 C2 U1 75.04(18)
C1 C2 U1 75.25(17)
C7 C2 U1 121.17(19)
C2 C3 C4 108.2(3)
C2 C3 C8 125.9(3)
C4 C3 C8 125.4(3)
C2 C3 U1 75.50(18)
C4 C3 U1 75.97(18)
C8 C3 U1 120.7(2)
C3 C4 C5 108.1(3)
C3 C4 C9 124.2(3)
C5 C4 C9 127.1(3)
C3 C4 U1 74.62(18)
C5 C4 U1 75.74(18)
C9 C4 U1 122.5(2)
C4 C5 C1 107.8(3)
C4 C5 C10 127.5(3)
C1 C5 C10 123.6(3)
C4 C5 U1 74.97(18)
C1 C5 U1 74.45(17)
C10 C5 U1 126.2(2)
C1 C6 H6A 109.5
C1 C6 H6B 109.5
H6A C6 H6B 109.5
C1 C6 H6C 109.5
H6A C6 H6C 109.5
H6B C6 H6C 109.5
C2 C7 H7A 109.5
C2 C7 H7B 109.5
H7A C7 H7B 109.5
C2 C7 H7C 109.5
H7A C7 H7C 109.5
H7B C7 H7C 109.5
C3 C8 H8A 109.5
C3 C8 H8B 109.5
H8A C8 H8B 109.5
C3 C8 H8C 109.5
H8A C8 H8C 109.5
H8B C8 H8C 109.5
C4 C9 H9A 109.5
C4 C9 H9B 109.5
H9A C9 H9B 109.5
C4 C9 H9C 109.5
H9A C9 H9C 109.5
H9B C9 H9C 109.5
C5 C10 H10A 109.5
C5 C10 H10B 109.5
H10A C10 H10B 109.5
C5 C10 H10C 109.5
H10A C10 H10C 109.5
H10B C10 H10C 109.5
C15 C11 C12 108.2(3)
C15 C11 C16 124.9(3)
C12 C11 C16 126.9(3)
C15 C11 U1 77.34(18)
C12 C11 U1 77.54(18)
C16 C11 U1 113.2(2)
C13 C12 C11 107.5(3)
C13 C12 C17 124.1(3)
C11 C12 C17 127.0(3)
C13 C12 U1 76.85(18)
C11 C12 U1 72.73(17)
C17 C12 U1 127.2(2)
C12 C13 C14 108.4(3)
C12 C13 C18 124.8(3)
C14 C13 C18 126.0(3)
C12 C13 U1 74.07(18)
C14 C13 U1 75.95(18)
C18 C13 U1 124.6(2)
C15 C14 C13 107.7(3)
C15 C14 C19 126.7(3)
C13 C14 C19 125.1(3)
C15 C14 U1 73.39(18)
C13 C14 U1 75.05(18)
C19 C14 U1 123.7(2)
C14 C15 C11 108.2(3)
C14 C15 C20 127.0(3)
C11 C15 C20 124.1(3)
C14 C15 U1 77.59(18)
C11 C15 U1 73.02(17)
C20 C15 U1 122.9(2)
C11 C16 H16A 109.5
C11 C16 H16B 109.5
H16A C16 H16B 109.5
C11 C16 H16C 109.5
H16A C16 H16C 109.5
H16B C16 H16C 109.5
C12 C17 H17A 109.5
C12 C17 H17B 109.5
H17A C17 H17B 109.5
C12 C17 H17C 109.5
H17A C17 H17C 109.5
H17B C17 H17C 109.5
C13 C18 H18A 109.5
C13 C18 H18B 109.5
H18A C18 H18B 109.5
C13 C18 H18C 109.5
H18A C18 H18C 109.5
H18B C18 H18C 109.5
C14 C19 H19A 109.5
C14 C19 H19B 109.5
H19A C19 H19B 109.5
C14 C19 H19C 109.5
H19A C19 H19C 109.5
H19B C19 H19C 109.5
C15 C20 H20A 109.5
C15 C20 H20B 109.5
H20A C20 H20B 109.5
C15 C20 H20C 109.5
H20A C20 H20C 109.5
H20B C20 H20C 109.5
C26 C21 C22 118.4(3)
C26 C21 P1 121.2(2)
C22 C21 P1 120.4(2)
C23 C22 C21 119.9(3)
C23 C22 C27 117.8(3)
C21 C22 C27 122.3(3)
C24 C23 C22 122.2(3)
C24 C23 H23 118.9
C22 C23 H23 118.9
C25 C24 C23 117.5(3)
C25 C24 C28 120.4(3)
C23 C24 C28 122.1(3)
C24 C25 C26 122.3(3)
C24 C25 H25 118.8
C26 C25 H25 118.8
C25 C26 C21 119.7(3)
C25 C26 C29 116.3(3)
C21 C26 C29 124.0(3)
C22 C27 H27A 109.5
C22 C27 H27B 109.5
H27A C27 H27B 109.5
C22 C27 H27C 109.5
H27A C27 H27C 109.5
H27B C27 H27C 109.5
C24 C28 H28A 109.5
C24 C28 H28B 109.5
H28A C28 H28B 109.5
C24 C28 H28C 109.5
H28A C28 H28C 109.5
H28B C28 H28C 109.5
C26 C29 H29A 109.5
C26 C29 H29B 109.5
H29A C29 H29B 109.5
C26 C29 H29C 109.5
H29A C29 H29C 109.5
H29B C29 H29C 109.5
Si1 C30 H30A 109.5
Si1 C30 H30B 109.5
H30A C30 H30B 109.5
Si1 C30 H30C 109.5
H30A C30 H30C 109.5
H30B C30 H30C 109.5
Si1 C31 H31A 109.5
Si1 C31 H31B 109.5
H31A C31 H31B 109.5
Si1 C31 H31C 109.5
H31A C31 H31C 109.5
H31B C31 H31C 109.5

loop_
_geom_bond_atom_site_label_1
_geom_bond_atom_site_label_2
_geom_bond_distance
U1 O1 2.516(2)
U1 C11 2.736(3)
U1 C3 2.778(3)
U1 C1 2.784(3)
U1 C2 2.784(3)
U1 C15 2.791(3)
U1 C4 2.795(3)
U1 C12 2.797(3)
U1 C5 2.805(3)
U1 C13 2.833(3)
U1 C14 2.844(3)
U1 P1 2.8902(9)
P1 C21 1.860(3)
P1 Si1 2.2096(13)
Si1 C30 1.879(4)
Si1 C31 1.882(4)
Si1 C32 1.884(4)
O1 C36 1.459(4)
O1 C33 1.464(4)
C1 C2 1.417(4)
C1 C5 1.420(4)
C1 C6 1.504(4)
C32 H32A 0.9800
C32 H32B 0.9800
C32 H32C 0.9800
C33 C34 1.511(5)
C33 H33A 0.9900
C33 H33B 0.9900
C34 C35 1.512(6)
C34 H34A 0.9900
C34 H34B 0.9900
C35 C36 1.509(5)
C35 H35A 0.9900
C35 H35B 0.9900
C36 H36A 0.9900
C36 H36B 0.9900
C2 C3 1.414(4)
C2 C7 1.502(4)
C3 C4 1.415(4)
C3 C8 1.506(4)
C4 C5 1.416(5)
C4 C9 1.516(4)
C5 C10 1.505(4)
C6 H6A 0.9800
C6 H6B 0.9800
C6 H6C 0.9800
C7 H7A 0.9800
C7 H7B 0.9800
C7 H7C 0.9800
C8 H8A 0.9800
C8 H8B 0.9800
C8 H8C 0.9800
C9 H9A 0.9800
C9 H9B 0.9800
C9 H9C 0.9800
C10 H10A 0.9800
C10 H10B 0.9800
C10 H10C 0.9800
C11 C15 1.414(5)
C11 C12 1.421(5)
C11 C16 1.504(5)
C12 C13 1.414(5)
C12 C17 1.513(5)
C13 C14 1.421(5)
C13 C18 1.504(5)
C14 C15 1.413(5)
C14 C19 1.503(5)
C15 C20 1.509(5)
C16 H16A 0.9800
C16 H16B 0.9800
C16 H16C 0.9800
C17 H17A 0.9800
C17 H17B 0.9800
C17 H17C 0.9800
C18 H18A 0.9800
C18 H18B 0.9800
C18 H18C 0.9800
C19 H19A 0.9800
C19 H19B 0.9800
C19 H19C 0.9800
C20 H20A 0.9800
C20 H20B 0.9800
C20 H20C 0.9800
C21 C26 1.411(4)
C21 C22 1.411(4)
C22 C23 1.394(4)
C22 C27 1.510(5)
C23 C24 1.389(5)
C23 H23 0.9500
C24 C25 1.389(5)
C24 C28 1.512(4)
C25 C26 1.397(4)
C25 H25 0.9500
C26 C29 1.514(5)
C27 H27A 0.9800
C27 H27B 0.9800
C27 H27C 0.9800
C28 H28A 0.9800
C28 H28B 0.9800
C28 H28C 0.9800
C29 H29A 0.9800
C29 H29B 0.9800
C29 H29C 0.9800
C30 H30A 0.9800
C30 H30B 0.9800
C30 H30C 0.9800
C31 H31A 0.9800
C31 H31B 0.9800
C31 H31C 0.9800

loop_
_geom_torsion_atom_site_label_1
_geom_torsion_atom_site_label_2
_geom_torsion_atom_site_label_3
_geom_torsion_atom_site_label_4
_geom_torsion
C36 O1 C33 C34 10.4(4)
U1 O1 C33 C34 175.2(2)
O1 C33 C34 C35 -30.4(4)
C33 C34 C35 C36 38.3(4)
C33 O1 C36 C35 13.9(4)
U1 O1 C36 C35 -151.7(2)
C34 C35 C36 O1 -32.4(4)
C5 C1 C2 C3 1.1(4)
C6 C1 C2 C3 173.8(3)
U1 C1 C2 C3 -68.6(2)
C5 C1 C2 C7 -172.3(3)
C6 C1 C2 C7 0.4(5)
U1 C1 C2 C7 118.0(3)
C5 C1 C2 U1 69.7(2)
C6 C1 C2 U1 -117.6(3)
C1 C2 C3 C4 -0.8(4)
C7 C2 C3 C4 172.5(3)
U1 C2 C3 C4 -69.6(2)
C1 C2 C3 C8 -173.6(3)
C7 C2 C3 C8 -0.3(5)
U1 C2 C3 C8 117.6(3)
C1 C2 C3 U1 68.7(2)
C7 C2 C3 U1 -117.9(3)
C2 C3 C4 C5 0.3(4)
C8 C3 C4 C5 173.1(3)
U1 C3 C4 C5 -69.0(2)
C2 C3 C4 C9 -171.6(3)
C8 C3 C4 C9 1.2(5)
U1 C3 C4 C9 119.2(3)
C2 C3 C4 U1 69.3(2)
C8 C3 C4 U1 -117.9(3)
C3 C4 C5 C1 0.4(3)
C9 C4 C5 C1 171.9(3)
U1 C4 C5 C1 -67.8(2)
C3 C4 C5 C10 -167.3(3)
C9 C4 C5 C10 4.2(5)
U1 C4 C5 C10 124.4(3)
C3 C4 C5 U1 68.2(2)
C9 C4 C5 U1 -120.2(3)
C2 C1 C5 C4 -0.9(3)
C6 C1 C5 C4 -173.9(3)
U1 C1 C5 C4 68.2(2)
C2 C1 C5 C10 167.4(3)
C6 C1 C5 C10 -5.6(5)
U1 C1 C5 C10 -123.5(3)
C2 C1 C5 U1 -69.1(2)
C6 C1 C5 U1 117.9(3)
C15 C11 C12 C13 2.3(3)
C16 C11 C12 C13 -179.5(3)
U1 C11 C12 C13 -69.7(2)
C15 C11 C12 C17 -164.0(3)
C16 C11 C12 C17 14.2(5)
U1 C11 C12 C17 124.0(3)
C15 C11 C12 U1 72.0(2)
C16 C11 C12 U1 -109.8(3)
C11 C12 C13 C14 -2.0(4)
C17 C12 C13 C14 164.9(3)
U1 C12 C13 C14 -68.8(2)
C11 C12 C13 C18 -171.8(3)
C17 C12 C13 C18 -4.9(5)
U1 C12 C13 C18 121.4(3)
C11 C12 C13 U1 66.8(2)
C17 C12 C13 U1 -126.3(3)
C12 C13 C14 C15 0.9(4)
C18 C13 C14 C15 170.5(3)
U1 C13 C14 C15 -66.7(2)
C12 C13 C14 C19 -171.4(3)
C18 C13 C14 C19 -1.8(5)
U1 C13 C14 C19 121.0(3)
C12 C13 C14 U1 67.6(2)
C18 C13 C14 U1 -122.8(3)
C13 C14 C15 C11 0.6(4)
C19 C14 C15 C11 172.7(3)
U1 C14 C15 C11 -67.2(2)
C13 C14 C15 C20 -170.1(3)
C19 C14 C15 C20 2.0(6)
U1 C14 C15 C20 122.0(3)
C13 C14 C15 U1 67.8(2)
C19 C14 C15 U1 -120.0(4)
C12 C11 C15 C14 -1.8(4)
C16 C11 C15 C14 179.9(3)
U1 C11 C15 C14 70.3(2)
C12 C11 C15 C20 169.2(3)
C16 C11 C15 C20 -9.0(5)
U1 C11 C15 C20 -118.6(3)
C12 C11 C15 U1 -72.1(2)
C16 C11 C15 U1 109.6(3)
Si1 P1 C21 C26 -84.2(2)
U1 P1 C21 C26 98.9(3)
Si1 P1 C21 C22 97.9(2)
U1 P1 C21 C22 -78.9(3)
C26 C21 C22 C23 -1.2(4)
P1 C21 C22 C23 176.7(2)
C26 C21 C22 C27 176.7(3)
P1 C21 C22 C27 -5.4(4)
C21 C22 C23 C24 0.5(5)
C27 C22 C23 C24 -177.5(3)
C22 C23 C24 C25 0.4(5)
C22 C23 C24 C28 179.2(3)
C23 C24 C25 C26 -0.5(5)
C28 C24 C25 C26 -179.4(3)
C24 C25 C26 C21 -0.2(5)
C24 C25 C26 C29 179.6(3)
C22 C21 C26 C25 1.0(4)
P1 C21 C26 C25 -176.8(2)
C22 C21 C26 C29 -178.8(3)
P1 C21 C26 C29 3.4(4)
